data_7056385
loop_
_publ_author_name
'Murali, Karunanidhi'
'Sparkes, Hazel Anne'
'Pandiyan, B.Vijaya'
'Prasad, Rajendra'

_publ_section_title
;
 Synthesis, Photophysical Properties and DFT analysis of Highly
 substituted Pyrido Carbazole-based &#x201C;push pull&#x201D; chromophores
;
_journal_name_full 'New J. Chem.'
_journal_paper_doi 10.1039/C7NJ00643H
_journal_year 2017
_chemical_formula_moiety 'C25 H21 N3 O'
_chemical_formula_sum 'C25 H21 N3 O'
_chemical_formula_weight 379.45
_chemical_name_systematic
;
 ?
;
_space_group_crystal_system monoclinic
_space_group_IT_number 14
_space_group_name_Hall '-P 2yn'
_space_group_name_H-M_alt 'P 1 21/n 1'
_symmetry_space_group_name_Hall '-P 2yn'
_symmetry_space_group_name_H-M 'P 1 21/n 1'
_atom_sites_solution_hydrogens mixed
_audit_creation_date 2015-11-03
_audit_creation_method
;
Olex2 1.2
(compiled 2015.09.30 svn.r3233 for OlexSys, GUI svn.r5103)
;
_audit_update_record
;
2016-08-10 deposited with the CCDC.
2017-06-28 downloaded from the CCDC.
;
_cell_angle_alpha 90
_cell_angle_beta 106.592(4)
_cell_angle_gamma 90
_cell_formula_units_Z 4
_cell_length_a 9.9044(6)
_cell_length_b 16.2434(9)
_cell_length_c 12.9264(8)
_cell_measurement_reflns_used 4533
_cell_measurement_temperature 100(2)
_cell_measurement_theta_max 27.85
_cell_measurement_theta_min 2.30
_cell_volume 1993.0(2)
_computing_cell_refinement 'SAINT v8.34A (Bruker, 2013)'
_computing_data_reduction 'SAINT v8.34A (Bruker, 2013)'
_computing_molecular_graphics 'Olex2 (Dolomanov et al., 2009)'
_computing_publication_material 'Olex2 (Dolomanov et al., 2009)'
_computing_structure_refinement 'ShelXL (Sheldrick, 2015)'
_computing_structure_solution
;
Superflip (Palatinus & Chapuis, 2007;Palatinus & van der Lee, 2008;
Palatinus et al., 2012)
;
_diffrn_ambient_temperature 100(2)
_diffrn_detector 'Bruker area detector'
_diffrn_detector_type 'CCD area detector'
_diffrn_measured_fraction_theta_full 1.000
_diffrn_measured_fraction_theta_max 0.991
_diffrn_measurement_device 'Bruker Apex II kappa CCD area detector'
_diffrn_measurement_device_type 'Bruker Apex II kappa CCD area detector'
_diffrn_measurement_method '\f and \w scans'
_diffrn_radiation_monochromator graphite
_diffrn_radiation_type MoK\a
_diffrn_radiation_wavelength 0.71073
_diffrn_reflns_av_R_equivalents 0.0318
_diffrn_reflns_av_unetI/netI 0.0298
_diffrn_reflns_Laue_measured_fraction_full 1.000
_diffrn_reflns_Laue_measured_fraction_max 0.991
_diffrn_reflns_limit_h_max 13
_diffrn_reflns_limit_h_min -13
_diffrn_reflns_limit_k_max 21
_diffrn_reflns_limit_k_min -21
_diffrn_reflns_limit_l_max 12
_diffrn_reflns_limit_l_min -17
_diffrn_reflns_number 17960
_diffrn_reflns_point_group_measured_fraction_full 1.000
_diffrn_reflns_point_group_measured_fraction_max 0.991
_diffrn_reflns_theta_full 26.000
_diffrn_reflns_theta_max 28.038
_diffrn_reflns_theta_min 2.067
_diffrn_source 'fine-focus sealed tube'
_diffrn_standards_number 0
_exptl_absorpt_coefficient_mu 0.079
_exptl_absorpt_correction_T_max 0.7456
_exptl_absorpt_correction_T_min 0.6900
_exptl_absorpt_correction_type multi-scan
_exptl_absorpt_process_details
;
SADABS-2014/4 (Bruker,2014/4) was used for absorption correction.
wR2(int) was 0.0528 before and 0.0432 after correction.
The Ratio of minimum to maximum transmission is 0.9254.
The \l/2 correction factor is 0.00150.
;
_exptl_crystal_colour orange
_exptl_crystal_colour_primary orange
_exptl_crystal_density_diffrn 1.265
_exptl_crystal_description block
_exptl_crystal_F_000 800
_exptl_crystal_size_max 0.44
_exptl_crystal_size_mid 0.4
_exptl_crystal_size_min 0.25
_refine_diff_density_max 0.330
_refine_diff_density_min -0.369
_refine_diff_density_rms 0.047
_refine_ls_extinction_method none
_refine_ls_goodness_of_fit_ref 1.031
_refine_ls_hydrogen_treatment mixed
_refine_ls_matrix_type full
_refine_ls_number_parameters 269
_refine_ls_number_reflns 4780
_refine_ls_number_restraints 0
_refine_ls_restrained_S_all 1.031
_refine_ls_R_factor_all 0.0594
_refine_ls_R_factor_gt 0.0449
_refine_ls_shift/su_max 0.000
_refine_ls_shift/su_mean 0.000
_refine_ls_structure_factor_coef Fsqd
_refine_ls_weighting_details 'w=1/[\s^2^(Fo^2^)+(0.0576P)^2^+0.7853P] where P=(Fo^2^+2Fc^2^)/3'
_refine_ls_weighting_scheme calc
_refine_ls_wR_factor_gt 0.1123
_refine_ls_wR_factor_ref 0.1220
_reflns_Friedel_coverage 0.000
_reflns_number_gt 3811
_reflns_number_total 4780
_reflns_threshold_expression 'I > 2\s(I)'
_cod_data_source_file c7nj00643h2.cif
_cod_data_source_block 5j
_cod_database_code 7056385
_shelxl_version_number 2013-4
_shelx_space_group_comment
;
The symmetry employed for this shelxl refinement is uniquely defined
by the following loop, which should always be used as a source of
symmetry information in preference to the above space-group names.
They are only intended as comments.
;
_olex2_refinement_description
;
1. Fixed Uiso
 At 1.2 times of:
  All C(H) groups, All C(H,H) groups
 At 1.5 times of:
  All C(H,H,H) groups
2.a Secondary CH2 refined with riding coordinates:
 C11(H11A,H11B), C12(H12A,H12B)
2.b Aromatic/amide H refined with riding coordinates:
 C2(H2), C3(H3), C5(H5), C18(H18), C19(H19), C21(H21), C22(H22)
2.c Idealised Me refined as rotating group:
 C16(H16A,H16B,H16C), C23(H23A,H23B,H23C), C25(H25A,H25B,H25C)
;
_olex2_submission_special_instructions 'No special instructions were received'

loop_
_space_group_symop_operation_xyz
'x, y, z'
'-x+1/2, y+1/2, -z+1/2'
'-x, -y, -z'
'x-1/2, -y-1/2, z-1/2'

loop_
_atom_site_label
_atom_site_type_symbol
_atom_site_fract_x
_atom_site_fract_y
_atom_site_fract_z
_atom_site_U_iso_or_equiv
_atom_site_adp_type
_atom_site_occupancy
_atom_site_site_symmetry_order
_atom_site_calc_flag
_atom_site_refinement_flags_posn
O1 O 1.31577(10) 0.62489(6) 0.79169(8) 0.0209(2) Uani 1 1 d .
N1 N 0.96919(12) 0.40547(7) 0.61880(10) 0.0187(2) Uani 1 1 d .
N2 N 1.11686(11) 0.55420(7) 0.69599(9) 0.0162(2) Uani 1 1 d .
N3 N 1.25441(13) 0.83255(8) 0.78191(11) 0.0281(3) Uani 1 1 d .
C1 C 0.87159(14) 0.34856(8) 0.56460(11) 0.0177(3) Uani 1 1 d .
C2 C 0.88120(15) 0.26275(8) 0.56220(12) 0.0226(3) Uani 1 1 d .
H2 H 0.9623 0.2353 0.6008 0.027 Uiso 1 1 calc R
C3 C 0.76557(16) 0.22045(9) 0.50031(12) 0.0240(3) Uani 1 1 d .
H3 H 0.7702 0.1634 0.4972 0.029 Uiso 1 1 calc R
C4 C 0.64034(15) 0.26021(9) 0.44149(11) 0.0219(3) Uani 1 1 d .
C5 C 0.63184(14) 0.34547(8) 0.44531(11) 0.0190(3) Uani 1 1 d .
H5 H 0.5498 0.3723 0.4072 0.023 Uiso 1 1 calc R
C6 C 0.74766(13) 0.39103(8) 0.50701(10) 0.0161(3) Uani 1 1 d .
C7 C 0.77447(13) 0.47725(8) 0.52928(10) 0.0158(3) Uani 1 1 d .
C8 C 0.91031(13) 0.48244(8) 0.59704(10) 0.0159(3) Uani 1 1 d .
C9 C 0.97904(13) 0.55812(8) 0.63786(10) 0.0154(3) Uani 1 1 d .
C10 C 0.89764(13) 0.63085(8) 0.61724(10) 0.0162(3) Uani 1 1 d .
C11 C 0.74245(15) 0.62426(9) 0.56428(13) 0.0258(3) Uani 1 1 d .
H11A H 0.6954 0.6226 0.6206 0.031 Uiso 1 1 calc R
H11B H 0.7120 0.6741 0.5229 0.031 Uiso 1 1 calc R
C12 C 0.69307(14) 0.55303(8) 0.49184(12) 0.0219(3) Uani 1 1 d .
H12A H 0.5947 0.5428 0.4862 0.026 Uiso 1 1 calc R
H12B H 0.6995 0.5667 0.4203 0.026 Uiso 1 1 calc R
C13 C 0.96552(14) 0.70475(8) 0.65830(10) 0.0158(3) Uani 1 1 d .
C14 C 1.10947(14) 0.70116(8) 0.71538(10) 0.0170(3) Uani 1 1 d .
C15 C 1.17874(13) 0.62420(8) 0.73255(10) 0.0165(3) Uani 1 1 d .
C16 C 0.51741(17) 0.20972(10) 0.37610(14) 0.0306(4) Uani 1 1 d .
H16A H 0.5519 0.1635 0.3448 0.046 Uiso 1 1 calc GR
H16B H 0.4588 0.2432 0.3197 0.046 Uiso 1 1 calc GR
H16C H 0.4634 0.1903 0.4222 0.046 Uiso 1 1 calc GR
C17 C 0.89112(13) 0.78557(8) 0.64788(11) 0.0167(3) Uani 1 1 d .
C18 C 0.87931(15) 0.82595(8) 0.74039(11) 0.0205(3) Uani 1 1 d .
H18 H 0.9181 0.8023 0.8079 0.025 Uiso 1 1 calc R
C19 C 0.81005(15) 0.90113(9) 0.73214(12) 0.0220(3) Uani 1 1 d .
H19 H 0.8027 0.9270 0.7945 0.026 Uiso 1 1 calc R
C20 C 0.75147(15) 0.93845(8) 0.63242(12) 0.0206(3) Uani 1 1 d .
C21 C 0.76501(15) 0.89835(9) 0.54049(11) 0.0217(3) Uani 1 1 d .
H21 H 0.7277 0.9225 0.4731 0.026 Uiso 1 1 calc R
C22 C 0.83332(15) 0.82284(8) 0.54788(11) 0.0198(3) Uani 1 1 d .
H22 H 0.8405 0.7970 0.4855 0.024 Uiso 1 1 calc R
C23 C 0.67214(18) 1.01853(9) 0.62493(13) 0.0301(3) Uani 1 1 d .
H23A H 0.5928 1.0110 0.6527 0.045 Uiso 1 1 calc GR
H23B H 0.6397 1.0356 0.5509 0.045 Uiso 1 1 calc GR
H23C H 0.7334 1.0599 0.6665 0.045 Uiso 1 1 calc GR
C24 C 1.18857(14) 0.77447(9) 0.75285(11) 0.0204(3) Uani 1 1 d .
C25 C 1.38870(15) 0.54696(9) 0.80530(13) 0.0267(3) Uani 1 1 d .
H25A H 1.3880 0.5256 0.7359 0.040 Uiso 1 1 calc GR
H25B H 1.3423 0.5088 0.8405 0.040 Uiso 1 1 calc GR
H25C H 1.4843 0.5546 0.8485 0.040 Uiso 1 1 calc GR
H1 H 1.055(2) 0.3953(11) 0.6551(14) 0.033(5) Uiso 1 1 d .

loop_
_atom_site_aniso_label
_atom_site_aniso_U_11
_atom_site_aniso_U_22
_atom_site_aniso_U_33
_atom_site_aniso_U_23
_atom_site_aniso_U_13
_atom_site_aniso_U_12
O1 0.0145(5) 0.0235(5) 0.0219(5) -0.0039(4) 0.0005(4) -0.0001(4)
N1 0.0159(6) 0.0148(5) 0.0237(6) 0.0006(4) 0.0030(5) 0.0002(4)
N2 0.0146(5) 0.0187(5) 0.0150(5) -0.0003(4) 0.0039(4) -0.0006(4)
N3 0.0213(6) 0.0269(7) 0.0357(7) -0.0105(6) 0.0073(5) -0.0048(5)
C1 0.0183(6) 0.0169(6) 0.0195(6) -0.0006(5) 0.0080(5) -0.0016(5)
C2 0.0236(7) 0.0167(7) 0.0292(8) 0.0013(5) 0.0103(6) 0.0017(5)
C3 0.0299(8) 0.0157(6) 0.0307(8) -0.0035(6) 0.0156(6) -0.0045(6)
C4 0.0244(7) 0.0210(7) 0.0237(7) -0.0054(5) 0.0125(6) -0.0078(5)
C5 0.0177(6) 0.0215(7) 0.0191(7) -0.0018(5) 0.0072(5) -0.0037(5)
C6 0.0174(6) 0.0168(6) 0.0158(6) 0.0000(5) 0.0076(5) -0.0019(5)
C7 0.0164(6) 0.0160(6) 0.0159(6) 0.0001(5) 0.0059(5) -0.0018(5)
C8 0.0160(6) 0.0150(6) 0.0173(6) 0.0014(5) 0.0060(5) -0.0002(5)
C9 0.0147(6) 0.0175(6) 0.0146(6) 0.0001(5) 0.0050(5) -0.0017(5)
C10 0.0155(6) 0.0163(6) 0.0163(6) 0.0011(5) 0.0040(5) -0.0006(5)
C11 0.0183(7) 0.0171(7) 0.0355(8) -0.0010(6) -0.0024(6) 0.0014(5)
C12 0.0152(6) 0.0179(7) 0.0298(7) -0.0002(6) 0.0023(5) -0.0009(5)
C13 0.0173(6) 0.0166(6) 0.0144(6) -0.0005(5) 0.0057(5) -0.0011(5)
C14 0.0171(6) 0.0177(6) 0.0161(6) -0.0023(5) 0.0045(5) -0.0031(5)
C15 0.0147(6) 0.0210(7) 0.0137(6) -0.0019(5) 0.0038(5) -0.0015(5)
C16 0.0279(8) 0.0251(8) 0.0407(9) -0.0113(7) 0.0128(7) -0.0110(6)
C17 0.0151(6) 0.0151(6) 0.0203(7) -0.0016(5) 0.0056(5) -0.0023(5)
C18 0.0226(7) 0.0211(7) 0.0178(6) -0.0006(5) 0.0056(5) -0.0016(5)
C19 0.0267(7) 0.0200(7) 0.0218(7) -0.0044(5) 0.0111(6) -0.0020(6)
C20 0.0216(7) 0.0155(6) 0.0269(7) -0.0004(5) 0.0106(6) -0.0026(5)
C21 0.0248(7) 0.0208(7) 0.0205(7) 0.0041(5) 0.0079(6) 0.0013(6)
C22 0.0227(7) 0.0199(7) 0.0179(6) -0.0025(5) 0.0079(5) -0.0006(5)
C23 0.0376(9) 0.0206(7) 0.0356(9) 0.0019(6) 0.0162(7) 0.0054(6)
C24 0.0169(6) 0.0231(7) 0.0209(7) -0.0035(5) 0.0045(5) 0.0006(5)
C25 0.0181(7) 0.0283(8) 0.0296(8) -0.0028(6) 0.0003(6) 0.0058(6)

loop_
_atom_type_symbol
_atom_type_description
_atom_type_scat_dispersion_real
_atom_type_scat_dispersion_imag
_atom_type_scat_source
C C 0.0033 0.0016 'International Tables Vol C Tables 4.2.6.8 and 6.1.1.4'
H H 0.0000 0.0000 'International Tables Vol C Tables 4.2.6.8 and 6.1.1.4'
N N 0.0061 0.0033 'International Tables Vol C Tables 4.2.6.8 and 6.1.1.4'
O O 0.0106 0.0060 'International Tables Vol C Tables 4.2.6.8 and 6.1.1.4'

loop_
_geom_angle_atom_site_label_1
_geom_angle_atom_site_label_2
_geom_angle_atom_site_label_3
_geom_angle
C15 O1 C25 116.58(11)
C1 N1 H1 126.1(12)
C8 N1 C1 108.16(11)
C8 N1 H1 125.5(13)
C15 N2 C9 116.75(11)
N1 C1 C2 129.70(13)
N1 C1 C6 108.48(11)
C2 C1 C6 121.81(12)
C1 C2 H2 121.3
C3 C2 C1 117.34(13)
C3 C2 H2 121.3
C2 C3 H3 118.6
C2 C3 C4 122.74(13)
C4 C3 H3 118.6
C3 C4 C16 119.77(13)
C5 C4 C3 119.30(13)
C5 C4 C16 120.92(14)
C4 C5 H5 120.1
C4 C5 C6 119.80(13)
C6 C5 H5 120.1
C1 C6 C7 106.60(11)
C5 C6 C1 119.00(12)
C5 C6 C7 134.40(12)
C6 C7 C12 133.95(12)
C8 C7 C6 106.06(11)
C8 C7 C12 119.91(12)
N1 C8 C7 110.70(11)
N1 C8 C9 125.21(12)
C7 C8 C9 124.08(12)
N2 C9 C8 117.43(11)
N2 C9 C10 124.95(12)
C10 C9 C8 117.60(11)
C9 C10 C11 118.86(11)
C13 C10 C9 117.26(12)
C13 C10 C11 123.53(12)
C10 C11 H11A 108.0
C10 C11 H11B 108.0
H11A C11 H11B 107.3
C12 C11 C10 117.10(12)
C12 C11 H11A 108.0
C12 C11 H11B 108.0
C7 C12 C11 113.18(12)
C7 C12 H12A 108.9
C7 C12 H12B 108.9
C11 C12 H12A 108.9
C11 C12 H12B 108.9
H12A C12 H12B 107.8
C10 C13 C14 117.84(12)
C10 C13 C17 123.17(12)
C14 C13 C17 118.95(11)
C13 C14 C15 119.54(12)
C13 C14 C24 121.17(12)
C15 C14 C24 119.25(12)
O1 C15 C14 116.41(11)
N2 C15 O1 119.98(12)
N2 C15 C14 123.61(12)
C4 C16 H16A 109.5
C4 C16 H16B 109.5
C4 C16 H16C 109.5
H16A C16 H16B 109.5
H16A C16 H16C 109.5
H16B C16 H16C 109.5
C18 C17 C13 119.69(12)
C22 C17 C13 121.82(12)
C22 C17 C18 118.49(12)
C17 C18 H18 119.8
C19 C18 C17 120.45(13)
C19 C18 H18 119.8
C18 C19 H19 119.3
C18 C19 C20 121.32(13)
C20 C19 H19 119.3
C19 C20 C21 117.99(13)
C19 C20 C23 120.44(13)
C21 C20 C23 121.54(13)
C20 C21 H21 119.4
C22 C21 C20 121.10(13)
C22 C21 H21 119.4
C17 C22 H22 119.7
C21 C22 C17 120.65(12)
C21 C22 H22 119.7
C20 C23 H23A 109.5
C20 C23 H23B 109.5
C20 C23 H23C 109.5
H23A C23 H23B 109.5
H23A C23 H23C 109.5
H23B C23 H23C 109.5
N3 C24 C14 178.39(15)
O1 C25 H25A 109.5
O1 C25 H25B 109.5
O1 C25 H25C 109.5
H25A C25 H25B 109.5
H25A C25 H25C 109.5
H25B C25 H25C 109.5

loop_
_geom_bond_atom_site_label_1
_geom_bond_atom_site_label_2
_geom_bond_distance
O1 C15 1.3542(15)
O1 C25 1.4432(17)
N1 C1 1.3759(17)
N1 C8 1.3743(17)
N1 H1 0.863(19)
N2 C9 1.3588(16)
N2 C15 1.3138(17)
N3 C24 1.1473(18)
C1 C2 1.3980(19)
C1 C6 1.4195(18)
C2 H2 0.9300
C2 C3 1.378(2)
C3 H3 0.9300
C3 C4 1.412(2)
C4 C5 1.389(2)
C4 C16 1.511(2)
C5 H5 0.9300
C5 C6 1.4061(18)
C6 C7 1.4391(18)
C7 C8 1.3826(18)
C7 C12 1.4752(18)
C8 C9 1.4310(18)
C9 C10 1.4121(18)
C10 C11 1.4972(18)
C10 C13 1.4038(18)
C11 H11A 0.9700
C11 H11B 0.9700
C11 C12 1.4809(19)
C12 H12A 0.9700
C12 H12B 0.9700
C13 C14 1.4070(18)
C13 C17 1.4926(18)
C14 C15 1.4127(18)
C14 C24 1.4318(18)
C16 H16A 0.9600
C16 H16B 0.9600
C16 H16C 0.9600
C17 C18 1.3978(18)
C17 C22 1.3938(19)
C18 H18 0.9300
C18 C19 1.3897(19)
C19 H19 0.9300
C19 C20 1.392(2)
C20 C21 1.3948(19)
C20 C23 1.5083(19)
C21 H21 0.9300
C21 C22 1.3907(19)
C22 H22 0.9300
C23 H23A 0.9600
C23 H23B 0.9600
C23 H23C 0.9600
C25 H25A 0.9600
C25 H25B 0.9600
C25 H25C 0.9600

loop_
_geom_torsion_atom_site_label_1
_geom_torsion_atom_site_label_2
_geom_torsion_atom_site_label_3
_geom_torsion_atom_site_label_4
_geom_torsion
N1 C1 C2 C3 179.89(13)
N1 C1 C6 C5 -179.74(11)
N1 C1 C6 C7 -0.23(14)
N1 C8 C9 N2 5.31(19)
N1 C8 C9 C10 -173.01(12)
N2 C9 C10 C11 -172.11(12)
N2 C9 C10 C13 1.32(19)
C1 N1 C8 C7 0.21(15)
C1 N1 C8 C9 -179.50(12)
C1 C2 C3 C4 -0.6(2)
C1 C6 C7 C8 0.35(14)
C1 C6 C7 C12 177.05(14)
C2 C1 C6 C5 -0.46(19)
C2 C1 C6 C7 179.06(12)
C2 C3 C4 C5 0.1(2)
C2 C3 C4 C16 -179.50(14)
C3 C4 C5 C6 0.27(19)
C4 C5 C6 C1 -0.08(19)
C4 C5 C6 C7 -179.43(14)
C5 C6 C7 C8 179.75(14)
C5 C6 C7 C12 -3.5(3)
C6 C1 C2 C3 0.8(2)
C6 C7 C8 N1 -0.35(15)
C6 C7 C8 C9 179.37(12)
C6 C7 C12 C11 160.11(14)
C7 C8 C9 N2 -174.37(12)
C7 C8 C9 C10 7.31(19)
C8 N1 C1 C2 -179.19(14)
C8 N1 C1 C6 0.02(14)
C8 C7 C12 C11 -23.54(18)
C8 C9 C10 C11 6.07(18)
C8 C9 C10 C13 179.50(11)
C9 N2 C15 O1 179.59(11)
C9 N2 C15 C14 0.67(18)
C9 C10 C11 C12 -28.3(2)
C9 C10 C13 C14 0.89(18)
C9 C10 C13 C17 -176.65(12)
C10 C11 C12 C7 35.88(19)
C10 C13 C14 C15 -2.18(19)
C10 C13 C14 C24 175.37(12)
C10 C13 C17 C18 114.85(15)
C10 C13 C17 C22 -65.66(18)
C11 C10 C13 C14 173.98(13)
C11 C10 C13 C17 -3.6(2)
C12 C7 C8 N1 -177.62(12)
C12 C7 C8 C9 2.1(2)
C13 C10 C11 C12 158.72(13)
C13 C14 C15 O1 -177.50(11)
C13 C14 C15 N2 1.5(2)
C13 C17 C18 C19 -179.83(12)
C13 C17 C22 C21 -179.74(12)
C14 C13 C17 C18 -62.66(17)
C14 C13 C17 C22 116.83(14)
C15 N2 C9 C8 179.71(11)
C15 N2 C9 C10 -2.11(19)
C16 C4 C5 C6 179.83(12)
C17 C13 C14 C15 175.46(11)
C17 C13 C14 C24 -6.99(19)
C17 C18 C19 C20 -0.4(2)
C18 C17 C22 C21 -0.2(2)
C18 C19 C20 C21 -0.4(2)
C18 C19 C20 C23 177.75(13)
C19 C20 C21 C22 0.8(2)
C20 C21 C22 C17 -0.5(2)
C22 C17 C18 C19 0.7(2)
C23 C20 C21 C22 -177.30(13)
C24 C14 C15 O1 4.90(18)
C24 C14 C15 N2 -176.14(12)
C25 O1 C15 N2 3.73(18)
C25 O1 C15 C14 -177.28(12)
